data_4301787
loop_
_publ_author_name
'Patrick E. Ryan'
'Christophe Lescop'
'Dominic Lalibert\'e'
'Tamara Hamilton'
'Thierry Maris'
'James D. Wuest'

_publ_contact_author_address
;
D\'epartement de Chimie, 
Universit\'e de Montr\'eal,
Montr\'eal, Qu\'ebec H3C 3J7, Canada
;
_publ_contact_author_email james.d.wuest@umontreal.ca
_publ_contact_author_fax '1 (514) 340-5290'
_publ_contact_author_name 'James D. Wuest'
_publ_contact_author_phone '1 (514) 340-5178'
_publ_section_title
;
Engineering New Metal-Organic Frameworks Built from Flexible Tetrapyridines
Coordinated to Cu(II) and Cu(I)
;
_journal_name_full 'Inorganic Chemistry'
_journal_page_first 2793
_journal_page_last 2807
_journal_paper_doi 10.1021/ic8019809
_journal_volume 48
_journal_year 2009
_chemical_compound_source 'Synthesized by the authors. See text'
_chemical_formula_moiety '3(C53 H48 N4 O4), 4 (Cu PF6), 4(C2 H3 N)'
_chemical_formula_sum 'C167 H156 Cu4 F24 N16 O12 P4'
_chemical_formula_weight 3413.12
_chemical_name_systematic
; 
 ? 
;
_space_group_IT_number 219
_symmetry_cell_setting cubic
_symmetry_space_group_name_Hall 'F -4a 2 3'
_symmetry_space_group_name_H-M 'F -4 3 c'
_atom_sites_solution_hydrogens geom
_atom_sites_solution_primary direct
_atom_sites_solution_secondary difmap
_audit_creation_method SHELXL97
_cell_angle_alpha 90.00
_cell_angle_beta 90.00
_cell_angle_gamma 90.00
_cell_formula_units_Z 8
_cell_length_a 31.9148(8)
_cell_length_b 31.9148(8)
_cell_length_c 31.9148(8)
_cell_measurement_reflns_used 14938
_cell_measurement_temperature 200(2)
_cell_measurement_theta_max 55.93
_cell_measurement_theta_min 2.77
_cell_volume 32507.0(14)
_computing_cell_refinement 'SAINT V7.34A (Bruker AXS, 2006)'
_computing_data_collection 'SMART v5.059 (Bruker, 1999)'
_computing_data_reduction 'SAINT V7.34A (Bruker AXS, 2006)'
_computing_molecular_graphics 'ATOMS (Dowty, 2003)'
_computing_publication_material 'UdMX (Maris, 2004)'
_computing_structure_refinement 'SHELXL97 (Sheldrick, 2008)'
_computing_structure_solution 'SHELXS97 (Sheldrick, 2008)'
_diffrn_ambient_temperature 200(2)
_diffrn_detector_area_resol_mean 5.5
_diffrn_measured_fraction_theta_full 0.997
_diffrn_measured_fraction_theta_max 0.997
_diffrn_measurement_device_type 'Bruker AXS Smart 4k/Platform'
_diffrn_measurement_method \w
_diffrn_radiation_monochromator 'Montel 200 optics'
_diffrn_radiation_source 'Rotating Anode'
_diffrn_radiation_type CuK\a
_diffrn_radiation_wavelength 1.54178
_diffrn_reflns_av_R_equivalents 0.083
_diffrn_reflns_av_sigmaI/netI 0.0194
_diffrn_reflns_limit_h_max 37
_diffrn_reflns_limit_h_min -38
_diffrn_reflns_limit_k_max 38
_diffrn_reflns_limit_k_min -38
_diffrn_reflns_limit_l_max 38
_diffrn_reflns_limit_l_min -36
_diffrn_reflns_number 112252
_diffrn_reflns_theta_full 68.91
_diffrn_reflns_theta_max 68.91
_diffrn_reflns_theta_min 2.77
_diffrn_standards_decay_% -0.22
_diffrn_standards_interval_time 1440
_diffrn_standards_number 308
_exptl_absorpt_coefficient_mu 1.744
_exptl_absorpt_correction_T_max 0.7800
_exptl_absorpt_correction_T_min 0.6900
_exptl_absorpt_correction_type multi-scan
_exptl_absorpt_process_details 'Sadabs Sheldrick, 2007)'
_exptl_crystal_colour Colorless
_exptl_crystal_density_diffrn 1.395
_exptl_crystal_density_method 'not measured'
_exptl_crystal_description block
_exptl_crystal_F_000 14064
_exptl_crystal_size_max 0.20
_exptl_crystal_size_mid 0.20
_exptl_crystal_size_min 0.15
_refine_diff_density_max 0.605
_refine_diff_density_min -0.695
_refine_diff_density_rms 0.102
_refine_ls_abs_structure_details 'Flack H D (1983), 1178 Friedel Pairs'
_refine_ls_abs_structure_Flack -0.01(8)
_refine_ls_extinction_method none
_refine_ls_goodness_of_fit_ref 1.059
_refine_ls_hydrogen_treatment constr
_refine_ls_matrix_type full
_refine_ls_number_parameters 160
_refine_ls_number_reflns 2530
_refine_ls_number_restraints 9
_refine_ls_restrained_S_all 1.083
_refine_ls_R_factor_all 0.0842
_refine_ls_R_factor_gt 0.0745
_refine_ls_shift/su_max 0.001
_refine_ls_shift/su_mean 0.000
_refine_ls_structure_factor_coef Fsqd
_refine_ls_weighting_details 'calc w=1/[\s^2^(Fo^2^)+(0.1517P)^2^] where P=(Fo^2^+2Fc^2^)/3'
_refine_ls_weighting_scheme calc
_refine_ls_wR_factor_gt 0.1971
_refine_ls_wR_factor_ref 0.2041
_reflns_number_gt 1979
_reflns_number_total 2530
_reflns_threshold_expression I>2\s(I)
_cod_data_source_file ic8019809_si_001_1.cif
_cod_data_source_block jw1044
_cod_depositor_comments
;
The following automatic conversions were performed:
'_symmetry_cell_setting' value 'Cubic' changed to 'cubic' according to
'/home/saulius/struct/CIF-dictionaries/cif_core.dic' dictionary named
'cif_core.dic' version 2.4.1 from 2010-06-29.

'_geom_bond_publ_flag'
value 'Y' changed to 'y' according to
'/home/saulius/struct/CIF-dictionaries/cif_core.dic' dictionary named
'cif_core.dic' version 2.4.1 from 2010-06-29 (45
times).

'_geom_angle_publ_flag' value 'Y' changed to 'y' according to
'/home/saulius/struct/CIF-dictionaries/cif_core.dic' dictionary named
'cif_core.dic' version 2.4.1 from 2010-06-29 (82
times).

'_geom_torsion_publ_flag' value 'Y' changed to 'y' according to
'/home/saulius/struct/CIF-dictionaries/cif_core.dic' dictionary named
'cif_core.dic' version 2.4.1 from 2010-06-29 (67 times).

Automatic conversion script
Id: cif_fix_enum 1527 2010-12-29 10:47:43Z saulius 
;
_cod_original_sg_symbol_Hall 'F -4c 2 3'
_cod_database_code 4301787

loop_
_symmetry_equiv_pos_as_xyz
'x, y, z'
'-x, -y, z'
'-x, y, -z'
'x, -y, -z'
'z, x, y'
'z, -x, -y'
'-z, -x, y'
'-z, x, -y'
'y, z, x'
'-y, z, -x'
'y, -z, -x'
'-y, -z, x'
'y+1/2, x+1/2, z+1/2'
'-y+1/2, -x+1/2, z+1/2'
'y+1/2, -x+1/2, -z+1/2'
'-y+1/2, x+1/2, -z+1/2'
'x+1/2, z+1/2, y+1/2'
'-x+1/2, z+1/2, -y+1/2'
'-x+1/2, -z+1/2, y+1/2'
'x+1/2, -z+1/2, -y+1/2'
'z+1/2, y+1/2, x+1/2'
'z+1/2, -y+1/2, -x+1/2'
'-z+1/2, y+1/2, -x+1/2'
'-z+1/2, -y+1/2, x+1/2'
'x, y+1/2, z+1/2'
'-x, -y+1/2, z+1/2'
'-x, y+1/2, -z+1/2'
'x, -y+1/2, -z+1/2'
'z, x+1/2, y+1/2'
'z, -x+1/2, -y+1/2'
'-z, -x+1/2, y+1/2'
'-z, x+1/2, -y+1/2'
'y, z+1/2, x+1/2'
'-y, z+1/2, -x+1/2'
'y, -z+1/2, -x+1/2'
'-y, -z+1/2, x+1/2'
'y+1/2, x+1, z+1'
'-y+1/2, -x+1, z+1'
'y+1/2, -x+1, -z+1'
'-y+1/2, x+1, -z+1'
'x+1/2, z+1, y+1'
'-x+1/2, z+1, -y+1'
'-x+1/2, -z+1, y+1'
'x+1/2, -z+1, -y+1'
'z+1/2, y+1, x+1'
'z+1/2, -y+1, -x+1'
'-z+1/2, y+1, -x+1'
'-z+1/2, -y+1, x+1'
'x+1/2, y, z+1/2'
'-x+1/2, -y, z+1/2'
'-x+1/2, y, -z+1/2'
'x+1/2, -y, -z+1/2'
'z+1/2, x, y+1/2'
'z+1/2, -x, -y+1/2'
'-z+1/2, -x, y+1/2'
'-z+1/2, x, -y+1/2'
'y+1/2, z, x+1/2'
'-y+1/2, z, -x+1/2'
'y+1/2, -z, -x+1/2'
'-y+1/2, -z, x+1/2'
'y+1, x+1/2, z+1'
'-y+1, -x+1/2, z+1'
'y+1, -x+1/2, -z+1'
'-y+1, x+1/2, -z+1'
'x+1, z+1/2, y+1'
'-x+1, z+1/2, -y+1'
'-x+1, -z+1/2, y+1'
'x+1, -z+1/2, -y+1'
'z+1, y+1/2, x+1'
'z+1, -y+1/2, -x+1'
'-z+1, y+1/2, -x+1'
'-z+1, -y+1/2, x+1'
'x+1/2, y+1/2, z'
'-x+1/2, -y+1/2, z'
'-x+1/2, y+1/2, -z'
'x+1/2, -y+1/2, -z'
'z+1/2, x+1/2, y'
'z+1/2, -x+1/2, -y'
'-z+1/2, -x+1/2, y'
'-z+1/2, x+1/2, -y'
'y+1/2, z+1/2, x'
'-y+1/2, z+1/2, -x'
'y+1/2, -z+1/2, -x'
'-y+1/2, -z+1/2, x'
'y+1, x+1, z+1/2'
'-y+1, -x+1, z+1/2'
'y+1, -x+1, -z+1/2'
'-y+1, x+1, -z+1/2'
'x+1, z+1, y+1/2'
'-x+1, z+1, -y+1/2'
'-x+1, -z+1, y+1/2'
'x+1, -z+1, -y+1/2'
'z+1, y+1, x+1/2'
'z+1, -y+1, -x+1/2'
'-z+1, y+1, -x+1/2'
'-z+1, -y+1, x+1/2'

loop_
_atom_site_label
_atom_site_type_symbol
_atom_site_fract_x
_atom_site_fract_y
_atom_site_fract_z
_atom_site_U_iso_or_equiv
_atom_site_adp_type
_atom_site_occupancy
_atom_site_symmetry_multiplicity
_atom_site_calc_flag
_atom_site_refinement_flags
_atom_site_disorder_assembly
_atom_site_disorder_group
Cu1 Cu 0.89155(2) 0.89155(2) 0.60845(2) 0.0597(4) Uani 1 3 d S A 1
C1 C 1.0000 0.7500 0.2500 0.052(2) Uani 1 4 d S . 1
C2 C 0.97168(14) 0.76245(13) 0.28675(13) 0.0514(10) Uani 1 1 d . A 1
H2A H 0.9520 0.7848 0.2780 0.062 Uiso 1 1 calc R A 1
H2B H 0.9552 0.7380 0.2963 0.062 Uiso 1 1 calc R A 1
O3 O 0.99792(11) 0.77703(10) 0.31963(10) 0.0599(8) Uani 1 1 d . A 1
C4 C 0.97888(15) 0.78928(13) 0.35618(15) 0.0537(10) Uani 1 1 d . A 1
C5 C 1.00493(16) 0.80783(14) 0.38515(15) 0.0566(11) Uani 1 1 d . A 1
H5 H 1.0338 0.8117 0.3791 0.068 Uiso 1 1 calc R A 1
C6 C 0.98884(15) 0.82070(15) 0.42277(15) 0.0575(11) Uani 1 1 d . A 1
H6 H 1.0069 0.8336 0.4426 0.069 Uiso 1 1 calc R A 1
C7 C 0.94640(15) 0.81538(15) 0.43289(15) 0.0564(11) Uani 1 1 d . A 1
C8 C 0.92027(15) 0.79653(16) 0.40332(16) 0.0552(11) Uani 1 1 d . A 1
C9 C 0.93706(14) 0.78406(15) 0.36535(14) 0.0538(10) Uani 1 1 d . A 1
H9 H 0.9192 0.7716 0.3451 0.065 Uiso 1 1 calc R A 1
C10 C 0.93132(15) 0.83194(16) 0.47340(14) 0.0556(11) Uani 1 1 d . A 1
C11 C 0.93548(16) 0.87408(15) 0.48233(16) 0.0577(11) Uani 1 1 d . A 1
H11 H 0.9478 0.8925 0.4624 0.069 Uiso 1 1 calc R A 1
C12 C 0.92163(15) 0.88933(15) 0.52031(15) 0.0586(11) Uani 1 1 d . A 1
H12 H 0.9241 0.9186 0.5253 0.070 Uiso 1 1 calc R A 1
N13 N 0.90503(12) 0.86576(12) 0.55034(12) 0.0535(9) Uani 1 1 d . A 1
C14 C 0.90029(16) 0.82529(16) 0.54185(16) 0.0621(13) Uani 1 1 d . A 1
H14 H 0.8876 0.8080 0.5624 0.075 Uiso 1 1 calc R A 1
C15 C 0.91290(17) 0.80703(16) 0.50457(19) 0.0657(13) Uani 1 1 d . A 1
H15 H 0.9091 0.7778 0.5001 0.079 Uiso 1 1 calc R A 1
C16 C 0.87419(17) 0.7903(2) 0.41176(18) 0.0801(17) Uani 1 1 d . A 1
H16A H 0.8591 0.7881 0.3851 0.120 Uiso 1 1 calc R A 1
H16B H 0.8634 0.8143 0.4276 0.120 Uiso 1 1 calc R A 1
H16C H 0.8701 0.7646 0.4280 0.120 Uiso 1 1 calc R A 1
N100 N 0.85411(17) 0.8541(2) 0.64589(18) 0.158(12) Uiso 1 3 d SRD A 1
C101 C 0.81961(17) 0.8579(2) 0.65345(18) 0.22(7) Uiso 0.33 1 d PRD A 1
C102 C 0.77493(17) 0.8422(2) 0.66514(18) 0.192(17) Uiso 0.33 1 d PRD A 1
H10A H 0.7771 0.8156 0.6803 0.288 Uiso 0.33 1 calc P B 1
H10B H 0.7585 0.8381 0.6395 0.288 Uiso 0.33 1 calc P C 1
H10C H 0.7611 0.8630 0.6829 0.288 Uiso 0.33 1 calc P D 1
P1 P 1.0000 1.0000 1.0000 0.0525(9) Uani 1 12 d S . 1
F1 F 1.0000 0.95072(17) 1.0000 0.130(3) Uani 1 2 d S E 1
P10 P 0.8676(5) 0.7500 0.2500 0.250 Uiso 0.50 2 d SPD . 2
F10 F 0.8823(6) 0.7146(5) 0.2806(5) 0.250 Uiso 0.50 1 d PD . 2
F11 F 0.8513(6) 0.7729(6) 0.2901(4) 0.250 Uiso 0.50 1 d PD . 2
F12 F 0.8272(5) 0.7227(5) 0.2448(7) 0.250 Uiso 0.50 1 d PD . 2

loop_
_atom_site_aniso_label
_atom_site_aniso_U_11
_atom_site_aniso_U_22
_atom_site_aniso_U_33
_atom_site_aniso_U_23
_atom_site_aniso_U_13
_atom_site_aniso_U_12
Cu1 0.0597(4) 0.0597(4) 0.0597(4) -0.0058(3) -0.0058(3) 0.0058(3)
C1 0.074(6) 0.041(3) 0.041(3) 0.000 0.000 0.000
C2 0.061(3) 0.048(2) 0.045(2) -0.0040(18) -0.002(2) -0.0016(19)
O3 0.0651(19) 0.0682(19) 0.0465(16) -0.0079(14) 0.0033(15) -0.0018(16)
C4 0.064(3) 0.048(2) 0.049(2) -0.008(2) 0.001(2) -0.0016(19)
C5 0.057(2) 0.055(2) 0.058(3) -0.004(2) 0.005(2) -0.011(2)
C6 0.060(3) 0.059(3) 0.053(2) -0.012(2) 0.005(2) -0.014(2)
C7 0.063(3) 0.054(2) 0.053(2) -0.001(2) 0.004(2) -0.007(2)
C8 0.051(2) 0.059(3) 0.056(3) -0.007(2) -0.003(2) 0.000(2)
C9 0.054(2) 0.058(2) 0.049(2) -0.0041(19) -0.007(2) -0.002(2)
C10 0.056(2) 0.059(3) 0.051(2) -0.010(2) 0.003(2) 0.000(2)
C11 0.064(3) 0.050(2) 0.059(3) 0.002(2) 0.005(2) -0.001(2)
C12 0.066(3) 0.048(2) 0.062(3) -0.009(2) -0.001(2) 0.000(2)
N13 0.0520(19) 0.058(2) 0.050(2) -0.0060(17) -0.0010(16) 0.0032(17)
C14 0.067(3) 0.062(3) 0.058(3) -0.003(2) 0.006(2) -0.004(2)
C15 0.075(3) 0.052(3) 0.070(3) -0.007(2) 0.016(2) -0.012(2)
C16 0.053(3) 0.113(5) 0.074(3) -0.014(3) 0.001(3) -0.011(3)
P1 0.0525(9) 0.0525(9) 0.0525(9) 0.000 0.000 0.000
F1 0.166(6) 0.056(3) 0.167(6) 0.000 -0.005(6) 0.000

loop_
_atom_type_symbol
_atom_type_description
_atom_type_scat_dispersion_real
_atom_type_scat_dispersion_imag
_atom_type_scat_source
C C 0.0181 0.0091 'International Tables Vol C Tables 4.2.6.8 and 6.1.1.4'
H H 0.0000 0.0000 'International Tables Vol C Tables 4.2.6.8 and 6.1.1.4'
N N 0.0311 0.0180 'International Tables Vol C Tables 4.2.6.8 and 6.1.1.4'
O O 0.0492 0.0322 'International Tables Vol C Tables 4.2.6.8 and 6.1.1.4'
F F 0.0727 0.0534 'International Tables Vol C Tables 4.2.6.8 and 6.1.1.4'
P P 0.2955 0.4335 'International Tables Vol C Tables 4.2.6.8 and 6.1.1.4'
Cu Cu -1.9646 0.5888 'International Tables Vol C Tables 4.2.6.8 and 6.1.1.4'

loop_
_geom_angle_atom_site_label_1
_geom_angle_atom_site_label_2
_geom_angle_atom_site_label_3
_geom_angle_site_symmetry_1
_geom_angle_site_symmetry_2
_geom_angle_site_symmetry_3
_geom_angle
_geom_angle_publ_flag
N100 CU1 N13 . . . 114.0(2) y
N100 CU1 N13 . . 35_566 114.0(2) y
N13 CU1 N13 . . 35_566 104.59(13) y
N100 CU1 N13 . . 56_656 114.00(19) y
N13 CU1 N13 . . 56_656 104.58(13) y
N13 CU1 N13 35_566 . 56_656 104.58(13) y
C2 C1 C2 91_654 . 28_565 110.34(17) y
C2 C1 C2 91_654 . . 110.33(17) y
C2 C1 C2 28_565 . . 107.8(3) y
C2 C1 C2 91_654 . 66_655 107.8(3) y
C2 C1 C2 28_565 . 66_655 110.34(17) y
C2 C1 C2 . . 66_655 110.33(17) y
O3 C2 C1 . . . 107.6(3) y
O3 C2 H2A . . . 110.2 ?
C1 C2 H2A . . . 110.2 ?
O3 C2 H2B . . . 110.2 ?
C1 C2 H2B . . . 110.2 ?
H2A C2 H2B . . . 108.5 ?
C4 O3 C2 . . . 117.4(4) y
O3 C4 C9 . . . 125.1(4) y
O3 C4 C5 . . . 115.2(4) y
C9 C4 C5 . . . 119.6(4) y
C6 C5 C4 . . . 119.4(5) y
C6 C5 H5 . . . 120.3 ?
C4 C5 H5 . . . 120.3 ?
C5 C6 C7 . . . 121.9(4) y
C5 C6 H6 . . . 119.1 ?
C7 C6 H6 . . . 119.1 ?
C8 C7 C6 . . . 118.3(4) y
C8 C7 C10 . . . 123.5(5) y
C6 C7 C10 . . . 118.2(4) y
C9 C8 C7 . . . 119.0(4) y
C9 C8 C16 . . . 119.8(4) y
C7 C8 C16 . . . 121.2(5) y
C4 C9 C8 . . . 121.8(4) y
C4 C9 H9 . . . 119.1 ?
C8 C9 H9 . . . 119.1 ?
C11 C10 C15 . . . 116.5(4) y
C11 C10 C7 . . . 119.8(5) y
C15 C10 C7 . . . 123.7(4) y
C12 C11 C10 . . . 119.6(5) y
C12 C11 H11 . . . 120.2 ?
C10 C11 H11 . . . 120.2 ?
N13 C12 C11 . . . 124.2(4) y
N13 C12 H12 . . . 117.9 ?
C11 C12 H12 . . . 117.9 ?
C14 N13 C12 . . . 116.7(4) y
C14 N13 CU1 . . . 123.0(3) y
C12 N13 CU1 . . . 120.2(3) y
N13 C14 C15 . . . 123.5(5) y
N13 C14 H14 . . . 118.3 ?
C15 C14 H14 . . . 118.3 ?
C14 C15 C10 . . . 119.5(5) y
C14 C15 H15 . . . 120.2 ?
C10 C15 H15 . . . 120.2 ?
C8 C16 H16A . . . 109.5 ?
C8 C16 H16B . . . 109.5 ?
H16A C16 H16B . . . 109.5 ?
C8 C16 H16C . . . 109.5 ?
H16A C16 H16C . . . 109.5 ?
H16B C16 H16C . . . 109.5 ?
C101 N100 C101 35_566 . 56_656 85.31(6) y
C101 N100 C101 35_566 . . 85.3(5) y
C101 N100 C101 56_656 . . 85.3(4) y
C101 N100 CU1 35_566 . . 128.5(5) y
C101 N100 CU1 56_656 . . 128.5(5) y
C101 N100 CU1 . . . 128.52(18) y
N100 C101 C101 . . 56_656 47.3(2) y
N100 C101 C101 . . 35_566 47.3(2) y
C101 C101 C101 56_656 . 35_566 60 y
N100 C101 C102 . . . 155.1 y
C101 C101 C102 56_656 . . 108.30(16) y
C101 C101 C102 35_566 . . 121.2 y
C101 C102 H10A . . . 109.5 ?
C101 C102 H10B . . . 109.5 ?
H10A C102 H10B . . . 109.5 ?
C101 C102 H10C . . . 109.5 ?
H10A C102 H10C . . . 109.5 ?
H10B C102 H10C . . . 109.5 ?
F1 P1 F1 9 . . 89.997(1) y
F1 P1 F1 9 . 5 89.996(1) y
F1 P1 F1 . . 5 89.997(1) y
F1 P1 F1 9 . 6_577 90.002(1) y
F1 P1 F1 . . 6_577 89.997(1) y
F1 P1 F1 5 . 6_577 180 y
F1 P1 F1 9 . 2_775 90.002(1) y
F1 P1 F1 . . 2_775 179.996(1) y
F1 P1 F1 5 . 2_775 90 y
F1 P1 F1 6_577 . 2_775 90.006(1) y
F1 P1 F1 9 . 10_757 179.991(1) y
F1 P1 F1 . . 10_757 89.997(2) y
F1 P1 F1 5 . 10_757 89.998(3) y
F1 P1 F1 6_577 . 10_757 90.004(3) y
F1 P1 F1 2_775 . 10_757 90.004(3) y
F12 P10 F12 28_565 . . 69.10(15) y
F12 P10 F11 28_565 . . 51.60(12) y
F12 P10 F11 . . . 94.3(9) y
F12 P10 F11 28_565 . 28_565 94.3(9) y
F12 P10 F11 . . 28_565 51.60(12) y
F11 P10 F11 . . 28_565 141.20(17) y
F12 P10 F10 28_565 . . 125.60(13) y
F12 P10 F10 . . . 84.9(8) y
F11 P10 F10 . . . 85.8(9) y
F11 P10 F10 28_565 . . 105.8(9) y
F12 P10 F10 28_565 . 28_565 84.9(8) y
F12 P10 F10 . . 28_565 125.60(13) y
F11 P10 F10 . . 28_565 105.8(9) y
F11 P10 F10 28_565 . 28_565 85.8(9) y
F10 P10 F10 . . 28_565 145.10(17) y
F12 F11 P10 28_565 . . 64.2(6) y
F11 F12 P10 28_565 . . 64.2(6) y
F11 F12 F12 28_565 . 28_565 93.00(15) y
P10 F12 F12 . . 28_565 55.5(7) y

loop_
_geom_bond_atom_site_label_1
_geom_bond_atom_site_label_2
_geom_bond_site_symmetry_1
_geom_bond_site_symmetry_2
_geom_bond_distance
_geom_bond_publ_flag
Cu1 N100 . . 2.070(6) y
Cu1 N13 . . 2.074(4) y
Cu1 N13 . 35_566 2.074(4) y
Cu1 N13 . 56_656 2.074(4) y
C1 C2 . 91_654 1.533(4) y
C1 C2 . 28_565 1.533(4) y
C1 C2 . . 1.533(4) y
C1 C2 . 66_655 1.533(4) y
C2 O3 . . 1.421(6) y
C2 H2a . . 0.99 ?
C2 H2b . . 0.99 ?
O3 C4 . . 1.372(6) y
C4 C9 . . 1.377(7) y
C4 C5 . . 1.377(7) y
C5 C6 . . 1.369(7) y
C5 H5 . . 0.95 ?
C6 C7 . . 1.403(7) y
C6 H6 . . 0.95 ?
C7 C8 . . 1.396(7) y
C7 C10 . . 1.477(7) y
C8 C9 . . 1.383(7) y
C8 C16 . . 1.508(7) y
C9 H9 . . 0.95 ?
C10 C11 . . 1.381(7) y
C10 C15 . . 1.403(7) y
C11 C12 . . 1.379(7) y
C11 H11 . . 0.95 ?
C12 N13 . . 1.329(6) y
C12 H12 . . 0.95 ?
N13 C14 . . 1.328(7) y
C14 C15 . . 1.385(8) y
C14 H14 . . 0.95 ?
C15 H15 . . 0.95 ?
C16 H16a . . 0.98 ?
C16 H16b . . 0.98 ?
C16 H16c . . 0.98 ?
N100 C101 . 35_566 1.134(8) y
N100 C101 . 56_656 1.134(9) y
N100 C101 . . 1.1337 y
C101 C101 . 56_656 1.536(11) y
C101 C101 . 35_566 1.536(11) y
C101 C102 . . 1.5563 y
C102 H10a . . 0.98 ?
C102 H10b . . 0.98 ?
C102 H10c . . 0.98 ?
P1 F1 . 9 1.573(5) y
P1 F1 . . 1.573(5) y
P1 F1 . 5 1.573(5) y
P1 F1 . 6_577 1.573(5) y
P1 F1 . 2_775 1.573(5) y
P1 F1 . 10_757 1.573(5) y
P10 F12 . 28_565 1.564(2) y
P10 F12 . . 1.564(2) y
P10 F11 . . 1.564(2) y
P10 F11 . 28_565 1.564(2) y
P10 F10 . . 1.565(2) y
P10 F10 . 28_565 1.565(2) y
F11 F12 . 28_565 1.36(3) y
F12 F11 . 28_565 1.36(3) y
F12 F12 . 28_565 1.77(3) y

loop_
_geom_torsion_atom_site_label_1
_geom_torsion_atom_site_label_2
_geom_torsion_atom_site_label_3
_geom_torsion_atom_site_label_4
_geom_torsion_site_symmetry_1
_geom_torsion_site_symmetry_2
_geom_torsion_site_symmetry_3
_geom_torsion_site_symmetry_4
_geom_torsion
_geom_torsion_publ_flag
C2 C1 C2 O3 91_654 . . . 63.9(4) y
C2 C1 C2 O3 28_565 . . . -175.6(4) y
C2 C1 C2 O3 66_655 . . . -55.1(4) y
C1 C2 O3 C4 . . . . -179.0(3) y
C2 O3 C4 C9 . . . . 8.0(6) y
C2 O3 C4 C5 . . . . -172.5(4) y
O3 C4 C5 C6 . . . . -179.3(4) y
C9 C4 C5 C6 . . . . 0.2(7) y
C4 C5 C6 C7 . . . . 0.3(7) y
C5 C6 C7 C8 . . . . -0.3(7) y
C5 C6 C7 C10 . . . . -177.2(5) y
C6 C7 C8 C9 . . . . -0.3(7) y
C10 C7 C8 C9 . . . . 176.5(5) y
C6 C7 C8 C16 . . . . -179.1(5) y
C10 C7 C8 C16 . . . . -2.3(8) y
O3 C4 C9 C8 . . . . 178.7(4) y
C5 C4 C9 C8 . . . . -0.8(7) y
C7 C8 C9 C4 . . . . 0.8(7) y
C16 C8 C9 C4 . . . . 179.7(5) y
C8 C7 C10 C11 . . . . -118.2(6) y
C6 C7 C10 C11 . . . . 58.6(7) y
C8 C7 C10 C15 . . . . 62.5(7) y
C6 C7 C10 C15 . . . . -120.7(6) y
C15 C10 C11 C12 . . . . -0.2(7) y
C7 C10 C11 C12 . . . . -179.5(5) y
C10 C11 C12 N13 . . . . 1.8(8) y
C11 C12 N13 C14 . . . . -2.7(7) y
C11 C12 N13 CU1 . . . . 173.2(4) y
N100 CU1 N13 C14 . . . . -17.4(5) y
N13 CU1 N13 C14 35_566 . . . -142.6(4) y
N13 CU1 N13 C14 56_656 . . . 107.7(4) y
N100 CU1 N13 C12 . . . . 166.9(4) y
N13 CU1 N13 C12 35_566 . . . 41.7(3) y
N13 CU1 N13 C12 56_656 . . . -67.9(3) y
C12 N13 C14 C15 . . . . 2.2(7) y
CU1 N13 C14 C15 . . . . -173.6(4) y
N13 C14 C15 C10 . . . . -0.7(8) y
C11 C10 C15 C14 . . . . -0.3(8) y
C7 C10 C15 C14 . . . . 179.0(5) y
N13 CU1 N100 C101 . . . 35_566 135.4(8) y
N13 CU1 N100 C101 35_566 . . 35_566 -104.6(8) y
N13 CU1 N100 C101 56_656 . . 35_566 15.4(1) y
N13 CU1 N100 C101 . . . 56_656 15.4(8) y
N13 CU1 N100 C101 35_566 . . 56_656 135.4(7) y
N13 CU1 N100 C101 56_656 . . 56_656 -104.6(8) y
N13 CU1 N100 C101 . . . . -104.59(19) y
N13 CU1 N100 C101 35_566 . . . 15.4(2) y
N13 CU1 N100 C101 56_656 . . . 135.41(15) y
C101 N100 C101 C101 35_566 . . 56_656 -85.7 y
CU1 N100 C101 C101 . . . 56_656 137.2(6) y
C101 N100 C101 C101 56_656 . . 35_566 85.7 y
CU1 N100 C101 C101 . . . 35_566 -137.2(6) y
C101 N100 C101 C102 35_566 . . . -71.9(4) y
C101 N100 C101 C102 56_656 . . . 13.8(4) y
CU1 N100 C101 C102 . . . . 150.9(2) y
F12 P10 F11 F12 . . . 28_565 -59.00(18) y
F11 P10 F11 F12 28_565 . . 28_565 -33.3(1) y
F10 P10 F11 F12 . . . 28_565 -143.50(15) y
F10 P10 F11 F12 28_565 . . 28_565 70.00(14) y
F12 P10 F12 F11 28_565 . . 28_565 113.80(16) y
F11 P10 F12 F11 . . . 28_565 159.80(11) y
F10 P10 F12 F11 . . . 28_565 -114.80(13) y
F10 P10 F12 F11 28_565 . . 28_565 46.90(18) y
F11 P10 F12 F12 . . . 28_565 46.00(14) y
F11 P10 F12 F12 28_565 . . 28_565 -113.80(16) y
F10 P10 F12 F12 . . . 28_565 131.30(15) y
F10 P10 F12 F12 28_565 . . 28_565 -66.90(16) y
